data_2212574
loop_
_publ_author_name
'Berdugo, Erick'
'Tiekink, Edward R. T.'
'Wardell, James L.'
'Wardell, Solange M. S. V.'

_publ_section_title
;<i>catena</i>-Poly[[bis(<i>O</i>,<i>O</i>'-dicyclohexyl
 dithiophosphato-\k^2^<i>S</i>,<i>S</i>')nickel(II)]-\m-4,4'-bipyridine-\k^2^<i>N</i>:<i>N</i>']
;
_journal_coeditor_code HB2292
_journal_issue 3
_journal_name_full 'Acta Crystallographica Section E'
_journal_page_first m764
_journal_page_last m766
_journal_paper_doi 10.1107/S1600536807006757
_journal_volume 63
_journal_year 2007
_chemical_formula_iupac '[Ni (C12 H22 O2 P S2)2 (C10 H8 N2)]'
_chemical_formula_moiety 'C34 H52 N2 Ni O4 P2 S4'
_chemical_formula_sum 'C34 H52 N2 Ni O4 P2 S4'
_chemical_formula_weight 801.67
_chemical_name_systematic
;
catena-Poly[[bis(O,O'-dicyclohexyl
dithiophosphato-\k^2^S,S')nickel(II)]-\m-4,4'-bipyridine-\k^2^N:N']
;
_space_group_IT_number 15
_symmetry_cell_setting monoclinic
_symmetry_space_group_name_Hall '-C 2yc'
_symmetry_space_group_name_H-M 'C 1 2/c 1'
_atom_sites_solution_hydrogens geom
_atom_sites_solution_primary direct
_atom_sites_solution_secondary difmap
_audit_creation_method SHELXL-97
_cell_angle_alpha 90
_cell_angle_beta 108.009(3)
_cell_angle_gamma 90
_cell_formula_units_Z 4
_cell_length_a 30.709(2)
_cell_length_b 11.4278(8)
_cell_length_c 11.5210(4)
_cell_measurement_reflns_used 4564
_cell_measurement_temperature 120(2)
_cell_measurement_theta_max 27.5
_cell_measurement_theta_min 1.0
_cell_volume 3845.1(4)
_computing_cell_refinement 'DENZO (Otwinowski & Minor, 1997) and COLLECT'
_computing_data_collection 'COLLECT (Hooft, 1998)'
_computing_data_reduction 'DENZO and COLLECT'
_computing_molecular_graphics 'DIAMOND (Brandenburg, 2006)'
_computing_publication_material SHELXL97
_computing_structure_refinement 'SHELXL97 (Sheldrick, 1997)'
_computing_structure_solution 'PATTY in DIRDIF92 (Beurskens <i>et al.</i>,  1992)'
_diffrn_ambient_temperature 120(2)
_diffrn_detector_area_resol_mean 9.091
_diffrn_measured_fraction_theta_full 0.999
_diffrn_measured_fraction_theta_max 0.999
_diffrn_measurement_device_type 'Bruker--Nonius KappaCCD'
_diffrn_measurement_method '\f and \w'
_diffrn_radiation_monochromator graphite
_diffrn_radiation_source 'Bruker--Nonius FR591 rotating-anode'
_diffrn_radiation_type MoK\a
_diffrn_radiation_wavelength 0.71069
_diffrn_reflns_av_R_equivalents 0.138
_diffrn_reflns_av_sigmaI/netI 0.082
_diffrn_reflns_limit_h_max 36
_diffrn_reflns_limit_h_min -36
_diffrn_reflns_limit_k_max 13
_diffrn_reflns_limit_k_min -13
_diffrn_reflns_limit_l_max 13
_diffrn_reflns_limit_l_min -13
_diffrn_reflns_number 23861
_diffrn_reflns_theta_full 25.0
_diffrn_reflns_theta_max 25.0
_diffrn_reflns_theta_min 1.4
_diffrn_standards_decay_% 0
_diffrn_standards_number 0
_exptl_absorpt_coefficient_mu 0.844
_exptl_absorpt_correction_T_max 1
_exptl_absorpt_correction_T_min 0.747
_exptl_absorpt_correction_type multi-scan
_exptl_absorpt_process_details '(SADABS; Sheldrick, 2003)'
_exptl_crystal_colour light-green
_exptl_crystal_density_diffrn 1.385
_exptl_crystal_density_method 'not measured'
_exptl_crystal_description plate
_exptl_crystal_F_000 1696
_exptl_crystal_size_max 0.20
_exptl_crystal_size_mid 0.10
_exptl_crystal_size_min 0.02
_refine_diff_density_max 0.62
_refine_diff_density_min -0.84
_refine_ls_extinction_method none
_refine_ls_goodness_of_fit_ref 1.10
_refine_ls_hydrogen_treatment constr
_refine_ls_matrix_type full
_refine_ls_number_parameters 236
_refine_ls_number_reflns 3393
_refine_ls_number_restraints 24
_refine_ls_restrained_S_all 1.12
_refine_ls_R_factor_all 0.124
_refine_ls_R_factor_gt 0.060
_refine_ls_shift/su_max 0.000
_refine_ls_shift/su_mean 0.000
_refine_ls_structure_factor_coef Fsqd
_refine_ls_weighting_details 'calc w=1/[\s^2^(Fo^2^)+(0.1034P)^2^] where P=(Fo^2^+2Fc^2^)/3'
_refine_ls_weighting_scheme calc
_refine_ls_wR_factor_gt 0.149
_refine_ls_wR_factor_ref 0.193
_reflns_number_gt 2047
_reflns_number_total 3393
_reflns_threshold_expression I>2\s(I)
_cod_data_source_file hb2292.cif
_cod_data_source_block I
_cod_original_sg_symbol_H-M 'C 2/c'
_cod_database_code 2212574
_cod_database_fobs_code 2212574

loop_
_symmetry_equiv_pos_as_xyz
'x, y, z'
'-x, y, -z+1/2'
'x+1/2, y+1/2, z'
'-x+1/2, y+1/2, -z+1/2'
'-x, -y, -z'
'x, -y, z-1/2'
'-x+1/2, -y+1/2, -z'
'x+1/2, -y+1/2, z-1/2'

loop_
_atom_site_type_symbol
_atom_site_label
_atom_site_fract_x
_atom_site_fract_y
_atom_site_fract_z
_atom_site_U_iso_or_equiv
_atom_site_adp_type
_atom_site_calc_flag
_atom_site_refinement_flags
_atom_site_occupancy
_atom_site_disorder_assembly
_atom_site_disorder_group
Ni Ni 0.0000 -0.68498(8) 0.2500 0.0284(3) Uani d S 1 . .
S S1 0.05769(5) -0.69028(12) 0.45448(11) 0.0323(4) Uani d . 1 A .
S S2 0.06899(5) -0.67863(14) 0.18054(12) 0.0369(4) Uani d . 1 A .
P P1 0.10119(5) -0.69928(14) 0.35736(13) 0.0370(4) Uani d . 1 . .
O O2 0.12774(14) -0.8203(4) 0.3758(3) 0.0423(11) Uani d . 1 A .
N N1 0.0000 -0.4961(6) 0.2500 0.0376(18) Uani d S 1 . .
N N2 0.0000 0.1260(6) 0.2500 0.0279(15) Uani d S 1 . .
O O1 0.14322(15) -0.6130(4) 0.4082(3) 0.0529(13) Uani d P 0.755(11) A 1
C C1 0.1379(3) -0.4913(6) 0.4305(6) 0.075(3) Uani d PD 0.755(11) A 1
H H1 0.1113 -0.4743 0.4604 0.090 Uiso calc PR 0.755(11) A 1
C C2 0.1842(4) -0.4576(8) 0.5216(8) 0.064(4) Uani d PD 0.755(11) A 1
H H2A 0.1883 -0.4982 0.6001 0.077 Uiso calc PR 0.755(11) A 1
H H2B 0.2092 -0.4826 0.4897 0.077 Uiso calc PR 0.755(11) A 1
C C3 0.1868(3) -0.3282(7) 0.5419(6) 0.059(3) Uani d PD 0.755(11) A 1
H H3A 0.2168 -0.3078 0.6011 0.070 Uiso calc PR 0.755(11) A 1
H H3B 0.1626 -0.3038 0.5770 0.070 Uiso calc PR 0.755(11) A 1
C C4 0.1808(3) -0.2634(7) 0.4237(6) 0.048(3) Uani d PD 0.755(11) A 1
H H4A 0.1812 -0.1780 0.4385 0.058 Uiso calc PR 0.755(11) A 1
H H4B 0.2064 -0.2825 0.3919 0.058 Uiso calc PR 0.755(11) A 1
C C5 0.1362(3) -0.2974(7) 0.3314(8) 0.074(4) Uani d PD 0.755(11) A 1
H H5A 0.1105 -0.2755 0.3619 0.089 Uiso calc PR 0.755(11) A 1
H H5B 0.1324 -0.2548 0.2541 0.089 Uiso calc PR 0.755(11) A 1
C C6 0.1353(4) -0.4279(7) 0.3087(6) 0.076(4) Uani d PD 0.755(11) A 1
H H6A 0.1617 -0.4508 0.2813 0.091 Uiso calc PR 0.755(11) A 1
H H6B 0.1068 -0.4498 0.2442 0.091 Uiso calc PR 0.755(11) A 1
O O21 0.14322(15) -0.6130(4) 0.4082(3) 0.0529(13) Uani d P 0.245(11) A 2
C C21 0.1379(3) -0.4913(6) 0.4305(6) 0.075(3) Uani d PD 0.245(11) A 2
H H21 0.1139 -0.4991 0.4723 0.090 Uiso calc PR 0.245(11) A 2
C C22 0.1759(7) -0.441(2) 0.5370(12) 0.09(2) Uiso d PD 0.245(11) A 2
H H22A 0.1879 -0.5009 0.6005 0.105 Uiso calc PR 0.245(11) A 2
H H22B 0.1642 -0.3742 0.5739 0.105 Uiso calc PR 0.245(11) A 2
C C23 0.2131(4) -0.400(2) 0.4863(18) 0.056(9) Uiso d PD 0.245(11) A 2
H H23A 0.2379 -0.3618 0.5520 0.068 Uiso calc PR 0.245(11) A 2
H H23B 0.2264 -0.4678 0.4562 0.068 Uiso calc PR 0.245(11) A 2
C C24 0.1947(6) -0.315(2) 0.3844(19) 0.055(8) Uiso d PD 0.245(11) A 2
H H24A 0.1874 -0.2407 0.4187 0.066 Uiso calc PR 0.245(11) A 2
H H24B 0.2190 -0.2977 0.3468 0.066 Uiso calc PR 0.245(11) A 2
C C25 0.1531(6) -0.3556(19) 0.2870(14) 0.048(8) Uiso d PD 0.245(11) A 2
H H25A 0.1609 -0.4232 0.2435 0.057 Uiso calc PR 0.245(11) A 2
H H25B 0.1413 -0.2921 0.2271 0.057 Uiso calc PR 0.245(11) A 2
C C26 0.1163(5) -0.3913(16) 0.3448(17) 0.045(8) Uiso d PD 0.245(11) A 2
H H26A 0.1086 -0.3252 0.3904 0.054 Uiso calc PR 0.245(11) A 2
H H26B 0.0881 -0.4176 0.2816 0.054 Uiso calc PR 0.245(11) A 2
C C7 0.1497(2) -0.8618(7) 0.5007(5) 0.055(2) Uani d . 1 . .
H H7 0.1426 -0.8051 0.5585 0.066 Uiso calc R 1 A .
C C8 0.2010(3) -0.8640(8) 0.5250(6) 0.072(2) Uani d . 1 A .
H H8A 0.2120 -0.7843 0.5148 0.087 Uiso calc R 1 . .
H H8B 0.2085 -0.9161 0.4652 0.087 Uiso calc R 1 . .
C C9 0.2247(3) -0.9069(11) 0.6524(7) 0.098(4) Uani d . 1 . .
H H9A 0.2581 -0.9114 0.6654 0.118 Uiso calc R 1 A .
H H9B 0.2196 -0.8505 0.7120 0.118 Uiso calc R 1 . .
C C10 0.2075(4) -1.0245(11) 0.6737(7) 0.107(4) Uani d . 1 A .
H H10A 0.2225 -1.0484 0.7594 0.128 Uiso calc R 1 . .
H H10B 0.2155 -1.0827 0.6199 0.128 Uiso calc R 1 . .
C C11 0.1562(4) -1.0221(9) 0.6481(8) 0.106(4) Uani d . 1 . .
H H11A 0.1487 -0.9709 0.7085 0.128 Uiso calc R 1 A .
H H11B 0.1453 -1.1020 0.6576 0.128 Uiso calc R 1 . .
C C12 0.1307(3) -0.9768(8) 0.5171(7) 0.075(3) Uani d . 1 A .
H H12A 0.1349 -1.0327 0.4557 0.090 Uiso calc R 1 . .
H H12B 0.0976 -0.9696 0.5059 0.090 Uiso calc R 1 . .
C C13 -0.0092(2) -0.4345(5) 0.1460(5) 0.0394(16) Uani d . 1 . .
H H13 -0.0160 -0.4761 0.0712 0.047 Uiso calc R 1 . .
C C14 -0.0093(2) -0.3145(5) 0.1424(4) 0.0349(14) Uani d . 1 . .
H H14 -0.0158 -0.2752 0.0662 0.042 Uiso calc R 1 . .
C C15 0.0000 -0.2499(7) 0.2500 0.0307(19) Uani d S 1 . .
C C16 0.0000 -0.1210(7) 0.2500 0.0285(18) Uani d S 1 . .
C C17 0.0168(2) -0.0568(5) 0.1702(4) 0.0327(14) Uani d . 1 . .
H H17 0.0286 -0.0961 0.1137 0.039 Uiso calc R 1 . .
C C18 0.01619(19) 0.0637(5) 0.1732(4) 0.0301(13) Uani d . 1 . .
H H18 0.0279 0.1052 0.1179 0.036 Uiso calc R 1 . .

loop_
_atom_site_aniso_label
_atom_site_aniso_U_11
_atom_site_aniso_U_22
_atom_site_aniso_U_33
_atom_site_aniso_U_12
_atom_site_aniso_U_13
_atom_site_aniso_U_23
Ni 0.0411(6) 0.0168(6) 0.0235(5) 0.000 0.0042(4) 0.000
S1 0.0454(9) 0.0238(8) 0.0238(7) -0.0008(7) 0.0049(6) 0.0005(6)
S2 0.0442(9) 0.0361(10) 0.0268(7) -0.0097(8) 0.0061(6) 0.0039(6)
P1 0.0409(10) 0.0377(10) 0.0276(8) -0.0082(8) 0.0037(6) 0.0050(7)
O2 0.045(2) 0.046(3) 0.035(2) 0.009(2) 0.0117(18) 0.0096(19)
N1 0.061(5) 0.024(4) 0.024(3) 0.000 0.006(3) 0.000
N2 0.032(4) 0.024(4) 0.025(3) 0.000 0.004(3) 0.000
O1 0.049(3) 0.059(3) 0.039(2) -0.022(2) -0.004(2) 0.013(2)
C1 0.074(6) 0.048(5) 0.073(5) -0.028(4) -0.021(4) 0.016(4)
C2 0.071(8) 0.063(8) 0.034(5) -0.030(6) -0.019(5) 0.012(5)
C3 0.061(6) 0.058(7) 0.053(6) -0.028(5) 0.012(5) -0.007(5)
C4 0.035(5) 0.045(6) 0.060(6) -0.015(4) 0.009(4) -0.002(5)
C5 0.066(7) 0.058(8) 0.079(7) -0.013(6) -0.005(6) 0.013(6)
C6 0.109(10) 0.044(7) 0.042(5) -0.025(7) -0.024(6) -0.002(5)
O21 0.049(3) 0.059(3) 0.039(2) -0.022(2) -0.004(2) 0.013(2)
C21 0.074(6) 0.048(5) 0.073(5) -0.028(4) -0.021(4) 0.016(4)
C7 0.053(4) 0.083(6) 0.030(3) 0.030(4) 0.017(3) 0.019(3)
C8 0.055(5) 0.103(7) 0.049(4) 0.031(5) 0.000(3) 0.002(4)
C9 0.079(7) 0.156(11) 0.044(5) 0.063(7) -0.003(4) -0.006(5)
C10 0.117(9) 0.149(11) 0.054(5) 0.083(8) 0.026(5) 0.034(6)
C11 0.127(9) 0.114(9) 0.091(6) 0.066(7) 0.054(6) 0.065(6)
C12 0.071(6) 0.080(6) 0.082(5) 0.031(5) 0.037(4) 0.039(5)
C13 0.066(4) 0.023(3) 0.024(3) 0.000(3) 0.005(3) -0.002(2)
C14 0.058(4) 0.021(3) 0.021(3) -0.001(3) 0.005(3) 0.002(2)
C15 0.044(5) 0.015(4) 0.028(4) 0.000 0.004(4) 0.000
C16 0.041(5) 0.018(4) 0.021(4) 0.000 0.002(3) 0.000
C17 0.051(4) 0.021(3) 0.025(3) 0.003(3) 0.011(3) -0.001(2)
C18 0.042(4) 0.024(3) 0.026(3) 0.001(3) 0.013(2) -0.002(2)

loop_
_atom_type_symbol
_atom_type_description
_atom_type_scat_dispersion_real
_atom_type_scat_dispersion_imag
_atom_type_scat_source
C C 0.0033 0.0016 'International Tables Vol C Tables 4.2.6.8 and 6.1.1.4'
H H 0.0000 0.0000 'International Tables Vol C Tables 4.2.6.8 and 6.1.1.4'
N N 0.0061 0.0033 'International Tables Vol C Tables 4.2.6.8 and 6.1.1.4'
Ni Ni 0.3393 1.1124 'International Tables Vol C Tables 4.2.6.8 and 6.1.1.4'
O O 0.0106 0.0060 'International Tables Vol C Tables 4.2.6.8 and 6.1.1.4'
P P 0.1023 0.0942 'International Tables Vol C Tables 4.2.6.8 and 6.1.1.4'
S S 0.1246 0.1234 'International Tables Vol C Tables 4.2.6.8 and 6.1.1.4'

loop_
_geom_angle_atom_site_label_1
_geom_angle_atom_site_label_2
_geom_angle_atom_site_label_3
_geom_angle_site_symmetry_1
_geom_angle_site_symmetry_3
_geom_angle
_geom_angle_publ_flag
N1 Ni N2 . 1_545 180 n
S1 Ni S2 . . 82.91(5) n
S1 Ni N1 . . 91.41(4) n
S1 Ni S1 . 2 177.19(8) n
S1 Ni S2 . 2 97.17(5) n
S1 Ni N2 . 1_545 88.59(4) n
S2 Ni N1 . . 88.33(4) n
S2 Ni S2 . 2 176.66(8) n
S2 Ni N2 . 1_545 91.67(4) n
N1 Ni S1 . 2 91.41(4) ?
N2 Ni S1 1_545 2 88.59(4) ?
N2 Ni S2 1_545 2 91.67(4) ?
S1 Ni S2 2 2 82.91(5) ?
N1 Ni S2 . . 88.33(4) ?
S1 Ni S2 2 . 97.17(5) ?
Ni S1 P1 . . 82.73(6) n
Ni S2 P1 . . 82.52(7) n
O2 P1 O21 . . 99.6(3) ?
O2 P1 O1 . . 99.6(3) ?
O2 P1 S2 . . 108.27(16) ?
O1 P1 S2 . . 113.31(17) ?
O2 P1 S1 . . 112.08(17) ?
O1 P1 S1 . . 111.77(19) ?
S2 P1 S1 . . 111.26(10) ?
C7 O2 P1 . . 118.3(4) ?
C13 N1 C13 . 2 116.7(7) ?
C13 N1 Ni . . 121.6(3) ?
C13 N1 Ni 2 . 121.6(3) ?
C18 N2 C18 . 2 116.1(7) ?
C18 N2 Ni . 1_565 121.9(3) ?
C18 N2 Ni 2 1_565 121.9(3) ?
C1 O1 P1 . . 123.0(4) ?
O1 C1 C2 . . 103.5(6) ?
O1 C1 C6 . . 105.5(6) ?
C2 C1 C6 . . 106.1(6) ?
O1 C1 H1 . . 113.6 ?
C2 C1 H1 . . 113.6 ?
C6 C1 H1 . . 113.6 ?
C3 C2 C1 . . 110.4(7) ?
C3 C2 H2A . . 109.6 ?
C1 C2 H2A . . 109.6 ?
C3 C2 H2B . . 109.6 ?
C1 C2 H2B . . 109.6 ?
H2A C2 H2B . . 108.1 ?
C2 C3 C4 . . 111.0(6) ?
C2 C3 H3A . . 109.4 ?
C4 C3 H3A . . 109.4 ?
C2 C3 H3B . . 109.4 ?
C4 C3 H3B . . 109.4 ?
H3A C3 H3B . . 108.0 ?
C5 C4 C3 . . 109.9(6) ?
C5 C4 H4A . . 109.7 ?
C3 C4 H4A . . 109.7 ?
C5 C4 H4B . . 109.7 ?
C3 C4 H4B . . 109.7 ?
H4A C4 H4B . . 108.2 ?
C6 C5 C4 . . 109.9(6) ?
C6 C5 H5A . . 109.7 ?
C4 C5 H5A . . 109.7 ?
C6 C5 H5B . . 109.7 ?
C4 C5 H5B . . 109.7 ?
H5A C5 H5B . . 108.2 ?
C5 C6 C1 . . 108.0(6) ?
C5 C6 H6A . . 110.1 ?
C1 C6 H6A . . 110.1 ?
C5 C6 H6B . . 110.1 ?
C1 C6 H6B . . 110.1 ?
H6A C6 H6B . . 108.4 ?
C21 O21 P1 . . 123.0(4) ?
O21 C21 C26 . . 131.5(10) ?
O21 C21 C22 . . 114.4(12) ?
C26 C21 C22 . . 108.0(9) ?
O21 C21 H21 . . 98.1 ?
C26 C21 H21 . . 98.1 ?
C22 C21 H21 . . 98.1 ?
C21 C22 C23 . . 106.8(9) ?
C21 C22 H22A . . 110.4 ?
C23 C22 H22A . . 110.4 ?
C21 C22 H22B . . 110.4 ?
C23 C22 H22B . . 110.4 ?
H22A C22 H22B . . 108.6 ?
C24 C23 C22 . . 111.0(9) ?
C24 C23 H23A . . 109.4 ?
C22 C23 H23A . . 109.4 ?
C24 C23 H23B . . 109.4 ?
C22 C23 H23B . . 109.4 ?
H23A C23 H23B . . 108.0 ?
C25 C24 C23 . . 114.6(10) ?
C25 C24 H24A . . 108.6 ?
C23 C24 H24A . . 108.6 ?
C25 C24 H24B . . 108.6 ?
C23 C24 H24B . . 108.6 ?
H24A C24 H24B . . 107.6 ?
C24 C25 C26 . . 109.4(9) ?
C24 C25 H25A . . 109.8 ?
C26 C25 H25A . . 109.8 ?
C24 C25 H25B . . 109.8 ?
C26 C25 H25B . . 109.8 ?
H25A C25 H25B . . 108.2 ?
C21 C26 C25 . . 104.4(8) ?
C21 C26 H26A . . 110.9 ?
C25 C26 H26A . . 110.9 ?
C21 C26 H26B . . 110.9 ?
C25 C26 H26B . . 110.9 ?
H26A C26 H26B . . 108.9 ?
O2 C7 C12 . . 109.5(6) ?
O2 C7 C8 . . 108.9(5) ?
C12 C7 C8 . . 113.1(7) ?
O2 C7 H7 . . 108.4 ?
C12 C7 H7 . . 108.4 ?
C8 C7 H7 . . 108.4 ?
C7 C8 C9 . . 110.4(7) ?
C7 C8 H8A . . 109.6 ?
C9 C8 H8A . . 109.6 ?
C7 C8 H8B . . 109.6 ?
C9 C8 H8B . . 109.6 ?
H8A C8 H8B . . 108.1 ?
C10 C9 C8 . . 111.4(8) ?
C10 C9 H9A . . 109.3 ?
C8 C9 H9A . . 109.3 ?
C10 C9 H9B . . 109.3 ?
C8 C9 H9B . . 109.3 ?
H9A C9 H9B . . 108.0 ?
C9 C10 C11 . . 110.7(8) ?
C9 C10 H10A . . 109.5 ?
C11 C10 H10A . . 109.5 ?
C9 C10 H10B . . 109.5 ?
C11 C10 H10B . . 109.5 ?
H10A C10 H10B . . 108.1 ?
C10 C11 C12 . . 112.0(7) ?
C10 C11 H11A . . 109.2 ?
C12 C11 H11A . . 109.2 ?
C10 C11 H11B . . 109.2 ?
C12 C11 H11B . . 109.2 ?
H11A C11 H11B . . 107.9 ?
C7 C12 C11 . . 108.8(7) ?
C7 C12 H12A . . 109.9 ?
C11 C12 H12A . . 109.9 ?
C7 C12 H12B . . 109.9 ?
C11 C12 H12B . . 109.9 ?
H12A C12 H12B . . 108.3 ?
N1 C13 C14 . . 123.3(5) ?
N1 C13 H13 . . 118.3 ?
C14 C13 H13 . . 118.3 ?
C13 C14 C15 . . 120.2(5) ?
C13 C14 H14 . . 119.9 ?
C15 C14 H14 . . 119.9 ?
C14 C15 C14 . 2 116.1(7) ?
C14 C15 C16 . . 121.9(3) ?
C14 C15 C16 2 . 121.9(3) ?
C17 C16 C17 . 2 116.4(7) ?
C17 C16 C15 . . 121.8(4) ?
C17 C16 C15 2 . 121.8(4) ?
C18 C17 C16 . . 120.0(5) ?
C18 C17 H17 . . 120.0 ?
C16 C17 H17 . . 120.0 ?
C17 C18 N2 . . 123.8(5) ?
C17 C18 H18 . . 118.1 ?
N2 C18 H18 . . 118.1 ?

loop_
_geom_bond_atom_site_label_1
_geom_bond_atom_site_label_2
_geom_bond_site_symmetry_2
_geom_bond_distance
_geom_bond_publ_flag
Ni S1 . 2.4721(13) y
Ni S2 . 2.4865(16) y
Ni N1 . 2.158(7) y
Ni N2 1_545 2.160(6) y
Ni S1 2 2.4721(13) ?
Ni S2 2 2.4865(16) ?
S1 P1 . 1.993(2) n
S2 P1 . 1.9844(19) n
P1 O2 . 1.586(4) ?
P1 O21 . 1.585(4) ?
P1 O1 . 1.585(4) ?
O2 C7 . 1.466(7) ?
N1 C13 . 1.342(6) ?
N1 C13 2 1.342(6) ?
N2 C18 . 1.345(6) ?
N2 C18 2 1.345(6) ?
N2 Ni 1_565 2.160(6) ?
O1 C1 . 1.433(9) ?
C1 C2 . 1.533(7) ?
C1 C6 . 1.560(7) ?
C1 H1 . 1.0000 ?
C2 C3 . 1.495(9) ?
C2 H2A . 0.9900 ?
C2 H2B . 0.9900 ?
C3 C4 . 1.511(7) ?
C3 H3A . 0.9900 ?
C3 H3B . 0.9900 ?
C4 C5 . 1.503(7) ?
C4 H4A . 0.9900 ?
C4 H4B . 0.9900 ?
C5 C6 . 1.513(8) ?
C5 H5A . 0.9900 ?
C5 H5B . 0.9900 ?
C6 H6A . 0.9900 ?
C6 H6B . 0.9900 ?
O21 C21 . 1.433(9) ?
C21 C26 . 1.522(10) ?
C21 C22 . 1.522(10) ?
C21 H21 . 1.0000 ?
C22 C23 . 1.510(10) ?
C22 H22A . 0.9900 ?
C22 H22B . 0.9900 ?
C23 C24 . 1.492(10) ?
C23 H23A . 0.9900 ?
C23 H23B . 0.9900 ?
C24 C25 . 1.491(10) ?
C24 H24A . 0.9900 ?
C24 H24B . 0.9900 ?
C25 C26 . 1.534(10) ?
C25 H25A . 0.9900 ?
C25 H25B . 0.9900 ?
C26 H26A . 0.9900 ?
C26 H26B . 0.9900 ?
C7 C12 . 1.473(11) ?
C7 C8 . 1.513(9) ?
C7 H7 . 1.0000 ?
C8 C9 . 1.505(9) ?
C8 H8A . 0.9900 ?
C8 H8B . 0.9900 ?
C9 C10 . 1.492(14) ?
C9 H9A . 0.9900 ?
C9 H9B . 0.9900 ?
C10 C11 . 1.512(14) ?
C10 H10A . 0.9900 ?
C10 H10B . 0.9900 ?
C11 C12 . 1.557(9) ?
C11 H11A . 0.9900 ?
C11 H11B . 0.9900 ?
C12 H12A . 0.9900 ?
C12 H12B . 0.9900 ?
C13 C14 . 1.372(8) ?
C13 H13 . 0.9500 ?
C14 C15 . 1.394(6) ?
C14 H14 . 0.9500 ?
C15 C14 2 1.394(6) ?
C15 C16 . 1.473(11) ?
C16 C17 . 1.394(7) ?
C16 C17 2 1.394(7) ?
C17 C18 . 1.378(8) ?
C17 H17 . 0.9500 ?
C18 H18 . 0.9500 ?

loop_
_geom_hbond_atom_site_label_D
_geom_hbond_atom_site_label_H
_geom_hbond_atom_site_label_A
_geom_hbond_site_symmetry_A
_geom_hbond_distance_DH
_geom_hbond_distance_HA
_geom_hbond_distance_DA
_geom_hbond_angle_DHA
C14 H14 S2 5_545 0.95 2.86 3.604(5) 136

loop_
_geom_torsion_atom_site_label_1
_geom_torsion_atom_site_label_2
_geom_torsion_atom_site_label_3
_geom_torsion_atom_site_label_4
_geom_torsion_site_symmetry_1
_geom_torsion_site_symmetry_4
_geom_torsion
N1 Ni S1 P1 . . -93.16(6)
N2 Ni S1 P1 1_545 . 86.84(6)
S2 Ni S1 P1 2 . 178.35(7)
S2 Ni S1 P1 . . -5.02(7)
N1 Ni S2 P1 . . 96.67(6)
N2 Ni S2 P1 1_545 . -83.33(6)
S1 Ni S2 P1 2 . -172.12(7)
S1 Ni S2 P1 . . 5.04(7)
Ni S2 P1 O2 . . 116.91(18)
Ni S2 P1 O21 . . -133.6(2)
Ni S2 P1 O1 . . -133.6(2)
Ni S2 P1 S1 . . -6.67(9)
Ni S1 P1 O2 . . -114.68(18)
Ni S1 P1 O21 . . 134.49(19)
Ni S1 P1 O1 . . 134.49(19)
Ni S1 P1 S2 . . 6.71(9)
O21 P1 O2 C7 . . 68.7(5)
O1 P1 O2 C7 . . 68.7(5)
S2 P1 O2 C7 . . -172.7(4)
S1 P1 O2 C7 . . -49.7(5)
S1 Ni N1 C13 2 . -29.4(3)
S1 Ni N1 C13 . . 150.6(3)
S2 Ni N1 C13 2 . -112.2(3)
S2 Ni N1 C13 . . 67.8(3)
S1 Ni N1 C13 2 2 150.6(3)
S1 Ni N1 C13 . 2 -29.4(3)
S2 Ni N1 C13 2 2 67.8(3)
S2 Ni N1 C13 . 2 -112.2(3)
O2 P1 O1 C1 . . -169.9(5)
S2 P1 O1 C1 . . 75.3(5)
S1 P1 O1 C1 . . -51.4(5)
P1 O1 C1 C2 . . 158.6(6)
P1 O1 C1 C6 . . -90.1(7)
O1 C1 C2 C3 . . 172.3(8)
C6 C1 C2 C3 . . 61.5(12)
C1 C2 C3 C4 . . -59.3(12)
C2 C3 C4 C5 . . 56.8(10)
C3 C4 C5 C6 . . -59.2(10)
C4 C5 C6 C1 . . 63.2(11)
O1 C1 C6 C5 . . -172.4(8)
C2 C1 C6 C5 . . -63.0(11)
O2 P1 O21 C21 . . -169.9(5)
S2 P1 O21 C21 . . 75.3(5)
S1 P1 O21 C21 . . -51.4(5)
P1 O21 C21 C26 . . -63.9(11)
P1 O21 C21 C22 . . 147.4(8)
O21 C21 C22 C23 . . 88.1(15)
C26 C21 C22 C23 . . -67.8(16)
C21 C22 C23 C24 . . 56(2)
C22 C23 C24 C25 . . -51(2)
C23 C24 C25 C26 . . 54(2)
O21 C21 C26 C25 . . -80.1(15)
C22 C21 C26 C25 . . 70.1(14)
C24 C25 C26 C21 . . -61.4(17)
P1 O2 C7 C12 . . 121.2(6)
P1 O2 C7 C8 . . -114.7(6)
O2 C7 C8 C9 . . -179.6(7)
C12 C7 C8 C9 . . -57.7(9)
C7 C8 C9 C10 . . 56.3(10)
C8 C9 C10 C11 . . -56.1(10)
C9 C10 C11 C12 . . 55.2(11)
O2 C7 C12 C11 . . 177.2(5)
C8 C7 C12 C11 . . 55.6(8)
C10 C11 C12 C7 . . -54.5(11)
C13 N1 C13 C14 2 . 0.3(5)
Ni N1 C13 C14 . . -179.7(5)
N1 C13 C14 C15 . . -0.6(9)
C13 C14 C15 C14 . 2 0.3(4)
C13 C14 C15 C16 . . -179.7(4)
C14 C15 C16 C17 . . -37.7(4)
C14 C15 C16 C17 2 . 142.3(4)
C14 C15 C16 C17 . 2 142.3(4)
C14 C15 C16 C17 2 2 -37.7(4)
C17 C16 C17 C18 2 . 0.1(4)
C15 C16 C17 C18 . . -179.9(4)
C16 C17 C18 N2 . . -0.1(8)
C18 N2 C18 C17 2 . 0.1(4)
Ni N2 C18 C17 1_565 . -179.9(4)
